data_4103538
loop_
_publ_author_name
'Fang Lin'
'Hai-Yan Peng'
'Jing-Xing Chen'
'David T. W. Chik'
'Zongwei Cai'
'Keith M. C. Wong'
'Vivian W. W. Yam'
'Henry N. C. Wong'

_publ_section_title
;
 Synthesis and Photophysical Studies of Chiral Helical Macrocyclic
 Scaffolds via Coordination-Driven Self-Assembly of
 1,8,9,16-Tetraethynyltetraphenylene. Formation of Monometallic
 Platinum(II) and Dimetallic Platinum(II)-Ruthenium(II) Complexes
;
_journal_name_full 'Journal of the American Chemical Society'
_journal_page_first 16383
_journal_page_last 16392
_journal_paper_doi 10.1021/ja106599j
_journal_volume 132
_journal_year 2010
_chemical_formula_sum 'C28 H12 N4'
_chemical_formula_weight 404.42
_chemical_name_systematic
; 
 ? 
;
_space_group_IT_number 14
_symmetry_cell_setting monoclinic
_symmetry_space_group_name_Hall '-P 2yn'
_symmetry_space_group_name_H-M 'P 1 21/n 1'
_atom_sites_solution_hydrogens geom
_atom_sites_solution_primary direct
_atom_sites_solution_secondary difmap
_audit_creation_method SHELXL-97
_cell_angle_alpha 90.00
_cell_angle_beta 96.519(5)
_cell_angle_gamma 90.00
_cell_formula_units_Z 4
_cell_length_a 7.589(2)
_cell_length_b 13.823(4)
_cell_length_c 20.128(5)
_cell_measurement_reflns_used 3961
_cell_measurement_temperature 293(2)
_cell_measurement_theta_max 53.704
_cell_measurement_theta_min 5.028
_cell_volume 2097.8(10)
_computing_cell_refinement 'Bruker SMART'
_computing_data_collection 'Bruker SMART'
_computing_data_reduction 'Bruker SHELXTL'
_computing_molecular_graphics 'Bruker SHELXTL'
_computing_publication_material 'Bruker SHELXTL'
_computing_structure_refinement 'SHELXL-97 (Sheldrick, 1997)'
_computing_structure_solution 'SHELXS-97 (Sheldrick, 1990)'
_diffrn_ambient_temperature 293(2)
_diffrn_measured_fraction_theta_full 0.998
_diffrn_measured_fraction_theta_max 0.998
_diffrn_measurement_device_type 'CCD area detector'
_diffrn_measurement_method 'phi and omega scans'
_diffrn_radiation_monochromator graphite
_diffrn_radiation_source 'fine-focus sealed tube'
_diffrn_radiation_type MoK\a
_diffrn_radiation_wavelength 0.71073
_diffrn_reflns_av_R_equivalents 0.1451
_diffrn_reflns_av_sigmaI/netI 0.1293
_diffrn_reflns_limit_h_max 9
_diffrn_reflns_limit_h_min -9
_diffrn_reflns_limit_k_max 17
_diffrn_reflns_limit_k_min -14
_diffrn_reflns_limit_l_max 25
_diffrn_reflns_limit_l_min -25
_diffrn_reflns_number 11635
_diffrn_reflns_theta_full 26.50
_diffrn_reflns_theta_max 26.50
_diffrn_reflns_theta_min 1.79
_exptl_absorpt_coefficient_mu 0.078
_exptl_absorpt_correction_T_max 1.0000
_exptl_absorpt_correction_T_min 0.7549
_exptl_absorpt_correction_type empirical
_exptl_absorpt_process_details sadabs
_exptl_crystal_colour colorless
_exptl_crystal_density_diffrn 1.280
_exptl_crystal_density_method 'not measured'
_exptl_crystal_description prismatic
_exptl_crystal_F_000 832
_exptl_crystal_size_max 0.408
_exptl_crystal_size_mid 0.317
_exptl_crystal_size_min 0.275
_refine_diff_density_max 0.362
_refine_diff_density_min -0.311
_refine_diff_density_rms 0.066
_refine_ls_extinction_coef 0.025(4)
_refine_ls_extinction_expression Fc^*^=kFc[1+0.001xFc^2^\l^3^/sin(2\q)]^-1/4^
_refine_ls_extinction_method SHELXL
_refine_ls_goodness_of_fit_ref 1.049
_refine_ls_hydrogen_treatment constr
_refine_ls_matrix_type full
_refine_ls_number_parameters 290
_refine_ls_number_reflns 4335
_refine_ls_number_restraints 0
_refine_ls_restrained_S_all 1.049
_refine_ls_R_factor_all 0.0895
_refine_ls_R_factor_gt 0.0748
_refine_ls_shift/su_max 0.021
_refine_ls_shift/su_mean 0.005
_refine_ls_structure_factor_coef Fsqd
_refine_ls_weighting_details 'calc w=1/[\s^2^(Fo^2^)+(0.0943P)^2^+0.0000P] where P=(Fo^2^+2Fc^2^)/3'
_refine_ls_weighting_scheme calc
_refine_ls_wR_factor_gt 0.1908
_refine_ls_wR_factor_ref 0.2030
_reflns_number_gt 3369
_reflns_number_total 4335
_reflns_threshold_expression >2sigma(I)
_cod_data_source_file ja106599j_si_001.cif
_cod_data_source_block cd27576
_cod_database_code 4103538

loop_
_symmetry_equiv_pos_as_xyz
'x, y, z'
'-x+1/2, y+1/2, -z+1/2'
'-x, -y, -z'
'x-1/2, -y-1/2, z-1/2'

loop_
_atom_site_label
_atom_site_type_symbol
_atom_site_fract_x
_atom_site_fract_y
_atom_site_fract_z
_atom_site_U_iso_or_equiv
_atom_site_adp_type
_atom_site_occupancy
_atom_site_symmetry_multiplicity
_atom_site_calc_flag
_atom_site_refinement_flags
N1 N 0.1882(3) 0.31498(18) 0.33507(10) 0.0650(7) Uani 1 1 d .
N2 N 0.6157(3) 0.11361(15) 0.33917(10) 0.0616(6) Uani 1 1 d .
N3 N 0.1067(3) 0.15092(16) -0.07959(10) 0.0598(6) Uani 1 1 d .
N4 N 0.5362(3) 0.36513(19) -0.07086(11) 0.0723(7) Uani 1 1 d .
C1 C 0.3209(3) 0.11954(14) 0.14908(9) 0.0354(5) Uani 1 1 d .
C2 C 0.3248(3) 0.18874(14) 0.20024(8) 0.0328(5) Uani 1 1 d .
C3 C 0.4637(3) 0.26493(14) 0.20692(8) 0.0323(4) Uani 1 1 d .
C4 C 0.4574(3) 0.34333(14) 0.16274(8) 0.0340(5) Uani 1 1 d .
C5 C 0.3052(3) 0.34985(14) 0.10985(9) 0.0349(5) Uani 1 1 d .
C6 C 0.2907(3) 0.28144(14) 0.05813(9) 0.0330(5) Uani 1 1 d .
C7 C 0.4308(2) 0.20769(14) 0.05400(8) 0.0322(5) Uani 1 1 d .
C8 C 0.4453(3) 0.12781(14) 0.09739(8) 0.0342(5) Uani 1 1 d .
C9 C 0.1974(3) 0.04532(16) 0.14663(10) 0.0466(6) Uani 1 1 d .
H9 H 0.1947 -0.0007 0.1128 0.056 Uiso 1 1 calc R
C10 C 0.0788(3) 0.03845(17) 0.19333(11) 0.0552(7) Uani 1 1 d .
H10 H -0.0010 -0.0128 0.1914 0.066 Uiso 1 1 calc R
C11 C 0.0774(3) 0.10710(17) 0.24296(11) 0.0481(6) Uani 1 1 d .
H11 H -0.0047 0.1035 0.2738 0.058 Uiso 1 1 calc R
C12 C 0.2001(3) 0.18153(15) 0.24613(9) 0.0366(5) Uani 1 1 d .
C13 C 0.6053(3) 0.25863(14) 0.25763(9) 0.0355(5) Uani 1 1 d .
C14 C 0.7390(3) 0.32726(16) 0.26326(11) 0.0436(5) Uani 1 1 d .
H14 H 0.8323 0.3225 0.2973 0.052 Uiso 1 1 calc R
C15 C 0.7335(3) 0.40257(17) 0.21834(11) 0.0477(6) Uani 1 1 d .
H15 H 0.8248 0.4478 0.2214 0.057 Uiso 1 1 calc R
C16 C 0.5933(3) 0.41112(15) 0.16893(10) 0.0417(5) Uani 1 1 d .
H16 H 0.5896 0.4629 0.1393 0.050 Uiso 1 1 calc R
C17 C 0.1735(3) 0.41906(15) 0.11204(10) 0.0439(5) Uani 1 1 d .
H17 H 0.1847 0.4654 0.1457 0.053 Uiso 1 1 calc R
C18 C 0.0270(3) 0.42029(16) 0.06535(12) 0.0501(6) Uani 1 1 d .
H18 H -0.0613 0.4662 0.0683 0.060 Uiso 1 1 calc R
C19 C 0.0104(3) 0.35345(17) 0.01387(11) 0.0461(5) Uani 1 1 d .
H19 H -0.0879 0.3548 -0.0183 0.055 Uiso 1 1 calc R
C20 C 0.1419(3) 0.28442(15) 0.01071(9) 0.0371(5) Uani 1 1 d .
C21 C 0.5495(3) 0.21564(15) 0.00593(9) 0.0358(5) Uani 1 1 d .
C22 C 0.6786(3) 0.14643(17) 0.00089(10) 0.0436(5) Uani 1 1 d .
H22 H 0.7569 0.1526 -0.0312 0.052 Uiso 1 1 calc R
C23 C 0.6910(3) 0.06789(17) 0.04371(11) 0.0492(6) Uani 1 1 d .
H23 H 0.7777 0.0211 0.0404 0.059 Uiso 1 1 calc R
C24 C 0.5752(3) 0.05885(16) 0.09127(10) 0.0453(5) Uani 1 1 d .
H24 H 0.5842 0.0057 0.1197 0.054 Uiso 1 1 calc R
C25 C 0.1963(3) 0.25533(17) 0.29647(10) 0.0425(5) Uani 1 1 d .
C26 C 0.6118(3) 0.17871(16) 0.30340(10) 0.0420(5) Uani 1 1 d .
C27 C 0.1226(3) 0.21076(16) -0.04060(10) 0.0423(5) Uani 1 1 d .
C28 C 0.5398(3) 0.29907(18) -0.03727(10) 0.0452(5) Uani 1 1 d .

loop_
_atom_site_aniso_label
_atom_site_aniso_U_11
_atom_site_aniso_U_22
_atom_site_aniso_U_33
_atom_site_aniso_U_23
_atom_site_aniso_U_13
_atom_site_aniso_U_12
N1 0.0831(15) 0.0650(16) 0.0497(12) -0.0200(11) 0.0206(11) -0.0156(12)
N2 0.0967(16) 0.0351(12) 0.0495(11) 0.0092(9) -0.0078(10) 0.0051(11)
N3 0.0888(15) 0.0433(12) 0.0426(11) -0.0065(9) -0.0138(10) 0.0032(11)
N4 0.0899(17) 0.0628(16) 0.0672(14) 0.0326(13) 0.0221(12) 0.0124(12)
C1 0.0568(12) 0.0223(10) 0.0260(9) 0.0012(7) -0.0001(8) 0.0010(8)
C2 0.0512(11) 0.0225(10) 0.0237(8) 0.0020(7) -0.0002(7) -0.0007(8)
C3 0.0490(11) 0.0235(10) 0.0249(9) -0.0033(7) 0.0069(8) -0.0012(8)
C4 0.0537(12) 0.0226(10) 0.0263(9) -0.0014(7) 0.0074(8) 0.0019(8)
C5 0.0539(12) 0.0226(10) 0.0288(9) 0.0032(7) 0.0077(8) 0.0005(8)
C6 0.0498(11) 0.0241(10) 0.0260(9) 0.0034(7) 0.0079(8) 0.0014(8)
C7 0.0483(11) 0.0234(10) 0.0236(8) -0.0010(7) -0.0014(7) 0.0017(8)
C8 0.0559(12) 0.0208(10) 0.0248(9) -0.0003(7) -0.0006(8) 0.0001(8)
C9 0.0775(15) 0.0262(11) 0.0358(10) -0.0041(8) 0.0053(10) -0.0114(11)
C10 0.0796(17) 0.0379(14) 0.0493(13) -0.0052(10) 0.0122(12) -0.0254(12)
C11 0.0646(14) 0.0404(13) 0.0409(11) -0.0015(9) 0.0130(10) -0.0135(11)
C12 0.0524(12) 0.0293(11) 0.0276(9) -0.0016(8) 0.0022(8) -0.0041(9)
C13 0.0483(11) 0.0274(11) 0.0305(9) -0.0023(8) 0.0029(8) 0.0020(9)
C14 0.0487(12) 0.0376(13) 0.0430(11) -0.0059(9) -0.0007(9) -0.0038(10)
C15 0.0556(13) 0.0368(13) 0.0516(13) -0.0059(10) 0.0104(10) -0.0128(10)
C16 0.0654(14) 0.0226(10) 0.0388(11) -0.0004(8) 0.0128(10) -0.0039(10)
C17 0.0685(14) 0.0273(11) 0.0366(11) 0.0008(8) 0.0082(10) 0.0097(10)
C18 0.0650(14) 0.0320(13) 0.0542(13) 0.0059(10) 0.0106(11) 0.0177(11)
C19 0.0531(12) 0.0390(13) 0.0442(11) 0.0077(10) -0.0031(9) 0.0067(10)
C20 0.0533(12) 0.0270(11) 0.0304(9) 0.0036(8) 0.0014(8) 0.0016(9)
C21 0.0483(11) 0.0317(11) 0.0267(9) 0.0013(8) 0.0005(8) 0.0016(9)
C22 0.0520(12) 0.0428(13) 0.0370(10) 0.0001(9) 0.0085(9) 0.0066(10)
C23 0.0629(14) 0.0384(13) 0.0460(12) -0.0021(10) 0.0047(10) 0.0193(11)
C24 0.0708(14) 0.0278(11) 0.0357(11) 0.0027(9) -0.0007(10) 0.0110(10)
C25 0.0530(13) 0.0443(14) 0.0313(10) -0.0063(9) 0.0097(9) -0.0099(10)
C26 0.0581(13) 0.0320(12) 0.0335(10) -0.0027(9) -0.0048(9) 0.0029(10)
C27 0.0561(13) 0.0327(12) 0.0354(11) 0.0052(9) -0.0058(9) 0.0031(10)
C28 0.0552(13) 0.0436(14) 0.0379(11) 0.0076(9) 0.0104(9) 0.0052(10)

loop_
_atom_type_symbol
_atom_type_description
_atom_type_scat_dispersion_real
_atom_type_scat_dispersion_imag
_atom_type_scat_source
C C 0.0033 0.0016 'International Tables Vol C Tables 4.2.6.8 and 6.1.1.4'
H H 0.0000 0.0000 'International Tables Vol C Tables 4.2.6.8 and 6.1.1.4'
N N 0.0061 0.0033 'International Tables Vol C Tables 4.2.6.8 and 6.1.1.4'

loop_
_geom_angle_atom_site_label_1
_geom_angle_atom_site_label_2
_geom_angle_atom_site_label_3
_geom_angle
C9 C1 C2 119.24(18)
C9 C1 C8 120.82(17)
C2 C1 C8 119.92(17)
C12 C2 C1 118.44(17)
C12 C2 C3 121.12(16)
C1 C2 C3 120.38(16)
C13 C3 C4 118.67(17)
C13 C3 C2 120.04(16)
C4 C3 C2 121.28(17)
C16 C4 C3 119.64(18)
C16 C4 C5 122.26(17)
C3 C4 C5 118.09(17)
C17 C5 C6 119.50(19)
C17 C5 C4 121.63(17)
C6 C5 C4 118.81(17)
C20 C6 C5 118.56(18)
C20 C6 C7 120.83(16)
C5 C6 C7 120.61(17)
C21 C7 C8 118.73(17)
C21 C7 C6 120.48(16)
C8 C7 C6 120.78(16)
C24 C8 C7 119.44(18)
C24 C8 C1 121.58(18)
C7 C8 C1 118.98(17)
C10 C9 C1 121.23(19)
C10 C9 H9 119.4
C1 C9 H9 119.4
C9 C10 C11 120.4(2)
C9 C10 H10 119.8
C11 C10 H10 119.8
C10 C11 C12 118.99(19)
C10 C11 H11 120.5
C12 C11 H11 120.5
C11 C12 C2 121.63(18)
C11 C12 C25 119.44(17)
C2 C12 C25 118.90(17)
C14 C13 C3 120.83(18)
C14 C13 C26 120.22(18)
C3 C13 C26 118.93(18)
C15 C14 C13 119.8(2)
C15 C14 H14 120.1
C13 C14 H14 120.1
C14 C15 C16 120.2(2)
C14 C15 H15 119.9
C16 C15 H15 119.9
C15 C16 C4 120.81(19)
C15 C16 H16 119.6
C4 C16 H16 119.6
C18 C17 C5 121.14(19)
C18 C17 H17 119.4
C5 C17 H17 119.4
C17 C18 C19 120.20(19)
C17 C18 H18 119.9
C19 C18 H18 119.9
C18 C19 C20 119.2(2)
C18 C19 H19 120.4
C20 C19 H19 120.4
C19 C20 C6 121.33(18)
C19 C20 C27 120.14(19)
C6 C20 C27 118.47(17)
C22 C21 C7 120.93(18)
C22 C21 C28 119.86(17)
C7 C21 C28 119.18(18)
C23 C22 C21 119.78(18)
C23 C22 H22 120.1
C21 C22 H22 120.1
C24 C23 C22 120.1(2)
C24 C23 H23 120.0
C22 C23 H23 120.0
C23 C24 C8 121.0(2)
C23 C24 H24 119.5
C8 C24 H24 119.5
N1 C25 C12 177.7(3)
N2 C26 C13 178.8(2)
N3 C27 C20 178.0(2)
N4 C28 C21 178.5(3)

loop_
_geom_bond_atom_site_label_1
_geom_bond_atom_site_label_2
_geom_bond_distance
N1 C25 1.139(3)
N2 C26 1.151(3)
N3 C27 1.137(3)
N4 C28 1.135(3)
C1 C9 1.386(3)
C1 C2 1.403(3)
C1 C8 1.487(3)
C2 C12 1.399(3)
C2 C3 1.485(3)
C3 C13 1.398(3)
C3 C4 1.399(3)
C4 C16 1.388(3)
C4 C5 1.482(3)
C5 C17 1.388(3)
C5 C6 1.401(3)
C6 C20 1.394(3)
C6 C7 1.482(3)
C7 C21 1.399(3)
C7 C8 1.404(2)
C8 C24 1.387(3)
C9 C10 1.377(3)
C9 H9 0.9300
C10 C11 1.379(3)
C10 H10 0.9300
C11 C12 1.384(3)
C11 H11 0.9300
C12 C25 1.441(3)
C13 C14 1.384(3)
C13 C26 1.436(3)
C14 C15 1.376(3)
C14 H14 0.9300
C15 C16 1.377(3)
C15 H15 0.9300
C16 H16 0.9300
C17 C18 1.372(3)
C17 H17 0.9300
C18 C19 1.383(3)
C18 H18 0.9300
C19 C20 1.387(3)
C19 H19 0.9300
C20 C27 1.446(3)
C21 C22 1.381(3)
C21 C28 1.441(3)
C22 C23 1.383(3)
C22 H22 0.9300
C23 C24 1.377(3)
C23 H23 0.9300
C24 H24 0.9300

loop_
_geom_torsion_atom_site_label_1
_geom_torsion_atom_site_label_2
_geom_torsion_atom_site_label_3
_geom_torsion_atom_site_label_4
_geom_torsion
C9 C1 C2 C12 -1.6(3)
C8 C1 C2 C12 176.88(17)
C9 C1 C2 C3 175.67(19)
C8 C1 C2 C3 -5.8(3)
C12 C2 C3 C13 72.4(2)
C1 C2 C3 C13 -104.8(2)
C12 C2 C3 C4 -108.3(2)
C1 C2 C3 C4 74.5(2)
C13 C3 C4 C16 1.8(3)
C2 C3 C4 C16 -177.45(17)
C13 C3 C4 C5 -179.13(16)
C2 C3 C4 C5 1.6(3)
C16 C4 C5 C17 -72.4(3)
C3 C4 C5 C17 108.6(2)
C16 C4 C5 C6 110.5(2)
C3 C4 C5 C6 -68.5(2)
C17 C5 C6 C20 -0.9(3)
C4 C5 C6 C20 176.28(17)
C17 C5 C6 C7 179.03(17)
C4 C5 C6 C7 -3.8(3)
C20 C6 C7 C21 74.3(2)
C5 C6 C7 C21 -105.6(2)
C20 C6 C7 C8 -104.7(2)
C5 C6 C7 C8 75.4(2)
C21 C7 C8 C24 -0.5(3)
C6 C7 C8 C24 178.50(18)
C21 C7 C8 C1 179.32(16)
C6 C7 C8 C1 -1.7(3)
C9 C1 C8 C24 -66.2(3)
C2 C1 C8 C24 115.4(2)
C9 C1 C8 C7 114.1(2)
C2 C1 C8 C7 -64.4(3)
C2 C1 C9 C10 0.1(3)
C8 C1 C9 C10 -178.4(2)
C1 C9 C10 C11 1.6(4)
C9 C10 C11 C12 -1.7(4)
C10 C11 C12 C2 0.1(3)
C10 C11 C12 C25 178.1(2)
C1 C2 C12 C11 1.5(3)
C3 C2 C12 C11 -175.73(19)
C1 C2 C12 C25 -176.42(18)
C3 C2 C12 C25 6.3(3)
C4 C3 C13 C14 -1.4(3)
C2 C3 C13 C14 177.84(17)
C4 C3 C13 C26 179.57(17)
C2 C3 C13 C26 -1.2(3)
C3 C13 C14 C15 -0.3(3)
C26 C13 C14 C15 178.70(19)
C13 C14 C15 C16 1.6(3)
C14 C15 C16 C4 -1.2(3)
C3 C4 C16 C15 -0.5(3)
C5 C4 C16 C15 -179.52(18)
C6 C5 C17 C18 1.6(3)
C4 C5 C17 C18 -175.47(19)
C5 C17 C18 C19 -1.7(3)
C17 C18 C19 C20 1.0(3)
C18 C19 C20 C6 -0.3(3)
C18 C19 C20 C27 176.7(2)
C5 C6 C20 C19 0.3(3)
C7 C6 C20 C19 -179.63(18)
C5 C6 C20 C27 -176.86(17)
C7 C6 C20 C27 3.3(3)
C8 C7 C21 C22 0.1(3)
C6 C7 C21 C22 -178.86(18)
C8 C7 C21 C28 -177.80(17)
C6 C7 C21 C28 3.2(3)
C7 C21 C22 C23 0.2(3)
C28 C21 C22 C23 178.1(2)
C21 C22 C23 C24 -0.1(3)
C22 C23 C24 C8 -0.3(3)
C7 C8 C24 C23 0.5(3)
C1 C8 C24 C23 -179.23(19)
C11 C12 C25 N1 -74(6)
C2 C12 C25 N1 104(6)
C14 C13 C26 N2 -143(12)
C3 C13 C26 N2 36(12)
C19 C20 C27 N3 -109(7)
C6 C20 C27 N3 68(7)
C22 C21 C28 N4 -52(9)
C7 C21 C28 N4 126(9)

loop_
_cod_related_entry_id
_cod_related_entry_database
_cod_related_entry_code
1 ChemSpider 30660141
